data_7710294
loop_
_publ_author_name
'Trifonov, Alexander'
'Selikhov, Alexander N.'
'Pechenkina, Polina'
'Cherkasov, Anton'
'Nelyubina, Yulia V.'
'Glukhova, Tatyana'

_publ_section_title
;
 \p-Carbazolyl supported bis(alkyl) complexes of Sc, Y and La for
 \a-olefin polymerization and hydrogenation
;
_journal_name_full 'Dalton Transactions'
_journal_paper_doi 10.1039/D2DT01188C
_journal_year 2022
_chemical_formula_moiety 'C46 H62 La N O'
_chemical_formula_sum 'C46 H62 La N O'
_chemical_formula_weight 783.87
_space_group_crystal_system triclinic
_space_group_IT_number 2
_space_group_name_Hall '-P 1'
_space_group_name_H-M_alt 'P -1'
_atom_sites_solution_hydrogens mixed
_atom_sites_solution_primary dual
_atom_sites_solution_secondary difmap
_audit_creation_method SHELXL-2018/3
_audit_update_record
;
2022-04-04 deposited with the CCDC.	2022-05-19 downloaded from the CCDC.
;
_cell_angle_alpha 88.4910(10)
_cell_angle_beta 82.5190(10)
_cell_angle_gamma 68.7340(10)
_cell_formula_units_Z 2
_cell_length_a 10.4113(3)
_cell_length_b 10.6661(3)
_cell_length_c 19.7627(6)
_cell_measurement_reflns_used 950
_cell_measurement_temperature 100(2)
_cell_measurement_theta_max 30
_cell_measurement_theta_min 2
_cell_volume 2027.24(10)
_computing_cell_refinement 'Saint 6.45a'
_computing_data_collection Smart
_computing_data_reduction 'Saint 6.45a'
_computing_structure_refinement 'SHELXL 2018/3'
_computing_structure_solution 'SHELXT 2018/2'
_diffrn_ambient_temperature 100(2)
_diffrn_measured_fraction_theta_full 0.996
_diffrn_measured_fraction_theta_max 0.991
_diffrn_measurement_device_type 'Bruker Smart Apex (CCD)'
_diffrn_measurement_method '\w scans'
_diffrn_radiation_type MoK\a
_diffrn_radiation_wavelength 0.71073
_diffrn_reflns_av_R_equivalents 0.0246
_diffrn_reflns_av_unetI/netI 0.0388
_diffrn_reflns_Laue_measured_fraction_full 0.996
_diffrn_reflns_Laue_measured_fraction_max 0.991
_diffrn_reflns_limit_h_max 13
_diffrn_reflns_limit_h_min -13
_diffrn_reflns_limit_k_max 14
_diffrn_reflns_limit_k_min -14
_diffrn_reflns_limit_l_max 25
_diffrn_reflns_limit_l_min -25
_diffrn_reflns_number 20152
_diffrn_reflns_point_group_measured_fraction_full 0.996
_diffrn_reflns_point_group_measured_fraction_max 0.991
_diffrn_reflns_theta_full 25.242
_diffrn_reflns_theta_max 27.887
_diffrn_reflns_theta_min 2.049
_diffrn_source 'fine-focus sealed tube'
_exptl_absorpt_coefficient_mu 1.087
_exptl_absorpt_correction_T_max 0.897
_exptl_absorpt_correction_T_min 0.780
_exptl_absorpt_correction_type multi-scan
_exptl_absorpt_process_details SADABS
_exptl_crystal_colour orange
_exptl_crystal_density_diffrn 1.284
_exptl_crystal_description prism
_exptl_crystal_F_000 820
_exptl_crystal_size_max 0.250
_exptl_crystal_size_mid 0.110
_exptl_crystal_size_min 0.040
_refine_diff_density_max 1.131
_refine_diff_density_min -1.006
_refine_diff_density_rms 0.085
_refine_ls_extinction_method none
_refine_ls_goodness_of_fit_ref 1.060
_refine_ls_hydrogen_treatment mixed
_refine_ls_matrix_type full
_refine_ls_number_parameters 470
_refine_ls_number_reflns 9575
_refine_ls_number_restraints 0
_refine_ls_restrained_S_all 1.060
_refine_ls_R_factor_all 0.0406
_refine_ls_R_factor_gt 0.0312
_refine_ls_shift/su_max 0.001
_refine_ls_shift/su_mean 0.000
_refine_ls_structure_factor_coef Fsqd
_refine_ls_weighting_details 'w=1/[\s^2^(Fo^2^)+(0.0370P)^2^+0.6592P] where P=(Fo^2^+2Fc^2^)/3'
_refine_ls_weighting_scheme calc
_refine_ls_wR_factor_gt 0.0703
_refine_ls_wR_factor_ref 0.0733
_reflns_Friedel_coverage 0.000
_reflns_number_gt 8292
_reflns_number_total 9575
_reflns_threshold_expression 'I > 2\s(I)'
_cod_data_source_file d2dt01188c2.cif
_cod_data_source_block lacarb
_cod_database_code 7710294
_shelx_shelxl_version_number 2018/3
_shelx_space_group_comment
;
The symmetry employed for this shelxl refinement is uniquely defined
by the following loop, which should always be used as a source of
symmetry information in preference to the above space-group names.
They are only intended as comments.
;
_shelx_estimated_absorpt_t_min 0.773
_shelx_estimated_absorpt_t_max 0.958

loop_
_space_group_symop_operation_xyz
'x, y, z'
'-x, -y, -z'

loop_
_atom_site_label
_atom_site_type_symbol
_atom_site_fract_x
_atom_site_fract_y
_atom_site_fract_z
_atom_site_U_iso_or_equiv
_atom_site_adp_type
_atom_site_occupancy
_atom_site_site_symmetry_order
_atom_site_calc_flag
_atom_site_refinement_flags_posn
_atom_site_refinement_flags_adp
_atom_site_refinement_flags_occupancy
_atom_site_disorder_assembly
_atom_site_disorder_group
La1 La 0.19595(2) 0.02664(2) 0.25792(2) 0.01889(5) Uani 1 1 d . . . . .
N1 N 0.38203(19) -0.21936(18) 0.26957(9) 0.0164(4) Uani 1 1 d . . . . .
C1 C 0.2684(2) -0.2391(2) 0.30784(11) 0.0167(4) Uani 1 1 d . . . . .
C2 C 0.2407(2) -0.2493(2) 0.38016(11) 0.0162(4) Uani 1 1 d . . . . .
C3 C 0.1145(2) -0.2605(2) 0.40423(11) 0.0167(4) Uani 1 1 d . . . . .
H3A H 0.093456 -0.266646 0.452160 0.020 Uiso 1 1 calc R U . . .
C4 C 0.0139(2) -0.2634(2) 0.36265(11) 0.0169(4) Uani 1 1 d . . . . .
C5 C 0.0452(2) -0.2602(2) 0.29306(11) 0.0170(4) Uani 1 1 d . . . . .
H5A H -0.017690 -0.266838 0.263795 0.020 Uiso 1 1 calc R U . . .
C6 C 0.1709(2) -0.2470(2) 0.26557(11) 0.0161(4) Uani 1 1 d . . . . .
C7 C 0.2316(2) -0.2416(2) 0.19646(11) 0.0166(4) Uani 1 1 d . . . . .
C8 C 0.1879(2) -0.2517(2) 0.13341(11) 0.0182(4) Uani 1 1 d . . . . .
H8A H 0.101059 -0.260982 0.131555 0.022 Uiso 1 1 calc R U . . .
C9 C 0.2720(2) -0.2482(2) 0.07421(11) 0.0181(4) Uani 1 1 d . . . . .
C10 C 0.4011(2) -0.2340(2) 0.07986(11) 0.0191(4) Uani 1 1 d . . . . .
H10A H 0.458240 -0.231713 0.038617 0.023 Uiso 1 1 calc R U . . .
C11 C 0.4501(2) -0.2233(2) 0.14037(11) 0.0170(4) Uani 1 1 d . . . . .
C12 C 0.3614(2) -0.2281(2) 0.20156(11) 0.0167(4) Uani 1 1 d . . . . .
C13 C 0.3466(2) -0.2515(2) 0.42781(11) 0.0185(4) Uani 1 1 d . . . . .
C14 C 0.4771(2) -0.3773(2) 0.40975(13) 0.0233(5) Uani 1 1 d . . . . .
H14A H 0.453411 -0.457928 0.417490 0.035 Uiso 1 1 calc R U . . .
H14B H 0.547622 -0.379264 0.438554 0.035 Uiso 1 1 calc R U . . .
H14C H 0.513801 -0.375259 0.361645 0.035 Uiso 1 1 calc R U . . .
C15 C 0.3833(2) -0.1245(2) 0.41834(12) 0.0224(5) Uani 1 1 d . . . . .
H15A H 0.427371 -0.123315 0.371493 0.034 Uiso 1 1 calc R U . . .
H15B H 0.447664 -0.124630 0.450432 0.034 Uiso 1 1 calc R U . . .
H15C H 0.298428 -0.044463 0.427055 0.034 Uiso 1 1 calc R U . . .
C16 C 0.2911(3) -0.2575(3) 0.50295(12) 0.0297(6) Uani 1 1 d . . . . .
H16A H 0.269415 -0.339238 0.510272 0.045 Uiso 1 1 calc R U . . .
H16B H 0.206719 -0.178315 0.515138 0.045 Uiso 1 1 calc R U . . .
H16C H 0.361671 -0.258666 0.531555 0.045 Uiso 1 1 calc R U . . .
C17 C -0.1268(2) -0.2652(2) 0.39675(12) 0.0206(5) Uani 1 1 d . . . . .
C18 C -0.2022(3) -0.1363(3) 0.44055(14) 0.0285(5) Uani 1 1 d . . . . .
H18A H -0.218116 -0.057684 0.411424 0.043 Uiso 1 1 calc R U . . .
H18B H -0.144991 -0.131672 0.475360 0.043 Uiso 1 1 calc R U . . .
H18C H -0.291607 -0.137293 0.462804 0.043 Uiso 1 1 calc R U . . .
C19 C -0.1033(3) -0.3876(3) 0.44263(13) 0.0281(5) Uani 1 1 d . . . . .
H19A H -0.053492 -0.470154 0.415091 0.042 Uiso 1 1 calc R U . . .
H19B H -0.193188 -0.388981 0.463915 0.042 Uiso 1 1 calc R U . . .
H19C H -0.048082 -0.382038 0.478212 0.042 Uiso 1 1 calc R U . . .
C20 C -0.2192(3) -0.2716(3) 0.34395(13) 0.0303(6) Uani 1 1 d . . . . .
H20A H -0.237568 -0.192087 0.315369 0.045 Uiso 1 1 calc R U . . .
H20B H -0.307221 -0.273927 0.367348 0.045 Uiso 1 1 calc R U . . .
H20C H -0.171960 -0.352980 0.315248 0.045 Uiso 1 1 calc R U . . .
C21 C 0.2313(3) -0.2575(2) 0.00338(11) 0.0225(5) Uani 1 1 d . . . . .
C22 C 0.0904(3) -0.2743(3) 0.00717(13) 0.0323(6) Uani 1 1 d . . . . .
H22A H 0.094761 -0.357224 0.030966 0.048 Uiso 1 1 calc R U . . .
H22B H 0.068076 -0.279153 -0.039126 0.048 Uiso 1 1 calc R U . . .
H22C H 0.018223 -0.197149 0.032099 0.048 Uiso 1 1 calc R U . . .
C23 C 0.3407(3) -0.3804(3) -0.03625(13) 0.0319(6) Uani 1 1 d . . . . .
H23A H 0.432557 -0.373557 -0.038681 0.048 Uiso 1 1 calc R U . . .
H23B H 0.317453 -0.383062 -0.082543 0.048 Uiso 1 1 calc R U . . .
H23C H 0.341811 -0.462784 -0.012780 0.048 Uiso 1 1 calc R U . . .
C24 C 0.2233(3) -0.1285(3) -0.03546(12) 0.0282(5) Uani 1 1 d . . . . .
H24A H 0.314062 -0.118829 -0.040071 0.042 Uiso 1 1 calc R U . . .
H24B H 0.153347 -0.050448 -0.010159 0.042 Uiso 1 1 calc R U . . .
H24C H 0.197259 -0.134029 -0.080886 0.042 Uiso 1 1 calc R U . . .
C25 C 0.5958(2) -0.2194(2) 0.14228(11) 0.0195(5) Uani 1 1 d . . . . .
C26 C 0.6855(3) -0.3525(2) 0.17205(13) 0.0264(5) Uani 1 1 d . . . . .
H26A H 0.779784 -0.353253 0.172636 0.040 Uiso 1 1 calc R U . . .
H26B H 0.689350 -0.428178 0.143742 0.040 Uiso 1 1 calc R U . . .
H26C H 0.644609 -0.360841 0.218702 0.040 Uiso 1 1 calc R U . . .
C27 C 0.6665(3) -0.2040(3) 0.07127(13) 0.0309(6) Uani 1 1 d . . . . .
H27A H 0.607188 -0.122895 0.050387 0.046 Uiso 1 1 calc R U . . .
H27B H 0.681372 -0.282956 0.042644 0.046 Uiso 1 1 calc R U . . .
H27C H 0.756205 -0.196389 0.075328 0.046 Uiso 1 1 calc R U . . .
C28 C 0.5906(3) -0.1034(2) 0.18815(13) 0.0246(5) Uani 1 1 d . . . . .
H28A H 0.533514 -0.017594 0.170194 0.037 Uiso 1 1 calc R U . . .
H28B H 0.685017 -0.104818 0.188974 0.037 Uiso 1 1 calc R U . . .
H28C H 0.549971 -0.113779 0.234572 0.037 Uiso 1 1 calc R U . . .
C29 C 0.1044(3) 0.0966(3) 0.14300(14) 0.0292(6) Uani 1 1 d . . . . .
H29A H 0.009(4) 0.126(3) 0.1467(17) 0.049(10) Uiso 1 1 d . . . . .
H29B H 0.154(4) 0.019(3) 0.1092(18) 0.053(10) Uiso 1 1 d . . . . .
C30 C 0.1640(3) 0.1987(2) 0.14394(12) 0.0240(5) Uani 1 1 d . . . . .
C31 C 0.3065(3) 0.1689(3) 0.12488(13) 0.0296(6) Uani 1 1 d . . . . .
H31A H 0.362378 0.082415 0.105849 0.036 Uiso 1 1 calc R U . . .
C32 C 0.3688(3) 0.2625(3) 0.13306(16) 0.0394(7) Uani 1 1 d . . . . .
H32A H 0.465687 0.238759 0.119153 0.047 Uiso 1 1 calc R U . . .
C33 C 0.2929(4) 0.3876(3) 0.16070(18) 0.0468(8) Uani 1 1 d . . . . .
H33A H 0.335388 0.451530 0.165465 0.056 Uiso 1 1 calc R U . . .
C34 C 0.1533(4) 0.4187(3) 0.18149(18) 0.0492(8) Uani 1 1 d . . . . .
H34A H 0.099389 0.505116 0.201144 0.059 Uiso 1 1 calc R U . . .
C35 C 0.0896(3) 0.3277(3) 0.17455(15) 0.0375(7) Uani 1 1 d . . . . .
H35A H -0.006516 0.352009 0.190661 0.045 Uiso 1 1 calc R U . . .
C36 C 0.0210(3) 0.0847(3) 0.36819(14) 0.0258(5) Uani 1 1 d . . . . .
H36A H 0.046(3) 0.124(3) 0.3998(14) 0.022(7) Uiso 1 1 d . . . . .
H36B H 0.019(3) -0.008(3) 0.3823(14) 0.031(7) Uiso 1 1 d . . . . .
C37 C -0.0893(2) 0.1587(2) 0.32891(12) 0.0233(5) Uani 1 1 d . . . . .
C38 C -0.1353(3) 0.0927(3) 0.28158(14) 0.0292(6) Uani 1 1 d . . . . .
H38A H -0.098592 -0.002875 0.278631 0.035 Uiso 1 1 calc R U . . .
C39 C -0.2325(3) 0.1631(3) 0.23933(14) 0.0333(6) Uani 1 1 d . . . . .
H39A H -0.261387 0.115236 0.208354 0.040 Uiso 1 1 calc R U . . .
C40 C -0.2876(3) 0.3014(3) 0.24165(14) 0.0322(6) Uani 1 1 d . . . . .
H40A H -0.353754 0.349368 0.212435 0.039 Uiso 1 1 calc R U . . .
C41 C -0.2445(3) 0.3696(3) 0.28759(14) 0.0303(6) Uani 1 1 d . . . . .
H41A H -0.282854 0.465087 0.290124 0.036 Uiso 1 1 calc R U . . .
C42 C -0.1477(3) 0.3015(2) 0.32926(13) 0.0253(5) Uani 1 1 d . . . . .
H42A H -0.118814 0.351178 0.359280 0.030 Uiso 1 1 calc R U . . .
O1S O 0.29890(18) 0.17596(17) 0.31276(9) 0.0277(4) Uani 1 1 d . . . . .
C1S C 0.4443(3) 0.1586(3) 0.31426(14) 0.0304(6) Uani 1 1 d . . . . .
H1SA H 0.486850 0.176260 0.269000 0.037 Uiso 1 1 calc R U . . .
H1SB H 0.498256 0.066149 0.327512 0.037 Uiso 1 1 calc R U . . .
C2S C 0.4401(3) 0.2609(3) 0.36723(14) 0.0336(6) Uani 1 1 d . . . . .
H2SA H 0.437559 0.224799 0.413839 0.040 Uiso 1 1 calc R U . . .
H2SB H 0.520986 0.289591 0.357716 0.040 Uiso 1 1 calc R U . . .
C3S C 0.3053(3) 0.3757(3) 0.35832(16) 0.0387(7) Uani 1 1 d . . . . .
H3SA H 0.270446 0.435796 0.399290 0.046 Uiso 1 1 calc R U . . .
H3SB H 0.316944 0.429242 0.317886 0.046 Uiso 1 1 calc R U . . .
C4S C 0.2101(3) 0.3018(3) 0.34861(16) 0.0370(7) Uani 1 1 d . . . . .
H4SA H 0.165585 0.283588 0.393237 0.044 Uiso 1 1 calc R U . . .
H4SB H 0.136547 0.355199 0.321161 0.044 Uiso 1 1 calc R U . . .

loop_
_atom_site_aniso_label
_atom_site_aniso_U_11
_atom_site_aniso_U_22
_atom_site_aniso_U_33
_atom_site_aniso_U_23
_atom_site_aniso_U_13
_atom_site_aniso_U_12
La1 0.02004(7) 0.01948(7) 0.01905(7) 0.00087(5) -0.00301(5) -0.00929(5)
N1 0.0152(9) 0.0209(9) 0.0143(9) 0.0014(7) -0.0022(7) -0.0076(7)
C1 0.0150(10) 0.0150(10) 0.0196(11) -0.0009(8) -0.0026(9) -0.0046(8)
C2 0.0158(10) 0.0156(10) 0.0170(10) -0.0003(8) -0.0032(8) -0.0050(8)
C3 0.0163(11) 0.0180(10) 0.0155(10) 0.0020(8) -0.0027(8) -0.0057(9)
C4 0.0162(11) 0.0162(10) 0.0189(11) 0.0015(8) -0.0026(9) -0.0067(8)
C5 0.0170(11) 0.0161(10) 0.0200(11) 0.0010(8) -0.0057(9) -0.0071(8)
C6 0.0174(11) 0.0159(10) 0.0159(10) 0.0016(8) -0.0044(8) -0.0066(8)
C7 0.0173(11) 0.0164(10) 0.0170(10) 0.0003(8) -0.0024(8) -0.0071(8)
C8 0.0184(11) 0.0173(10) 0.0202(11) 0.0013(8) -0.0051(9) -0.0072(9)
C9 0.0207(11) 0.0159(10) 0.0184(11) 0.0007(8) -0.0057(9) -0.0064(9)
C10 0.0219(12) 0.0193(11) 0.0160(11) 0.0007(8) -0.0009(9) -0.0077(9)
C11 0.0165(11) 0.0174(10) 0.0169(10) 0.0009(8) -0.0021(8) -0.0061(9)
C12 0.0182(11) 0.0157(10) 0.0162(10) -0.0001(8) -0.0040(8) -0.0056(8)
C13 0.0158(11) 0.0259(12) 0.0151(10) 0.0014(9) -0.0039(8) -0.0085(9)
C14 0.0180(11) 0.0254(12) 0.0279(13) 0.0035(10) -0.0084(10) -0.0077(9)
C15 0.0194(12) 0.0270(12) 0.0235(12) -0.0028(9) -0.0052(9) -0.0106(10)
C16 0.0227(13) 0.0536(17) 0.0176(12) 0.0045(11) -0.0064(10) -0.0185(12)
C17 0.0173(11) 0.0274(12) 0.0199(11) 0.0017(9) -0.0019(9) -0.0118(9)
C18 0.0188(12) 0.0321(13) 0.0324(14) -0.0040(11) 0.0027(10) -0.0085(10)
C19 0.0271(13) 0.0321(13) 0.0307(13) 0.0075(11) -0.0024(11) -0.0182(11)
C20 0.0214(13) 0.0503(16) 0.0258(13) 0.0031(11) -0.0028(10) -0.0209(12)
C21 0.0259(12) 0.0274(12) 0.0156(11) 0.0003(9) -0.0065(9) -0.0102(10)
C22 0.0354(15) 0.0496(17) 0.0210(12) 0.0027(11) -0.0116(11) -0.0237(13)
C23 0.0416(16) 0.0315(14) 0.0233(13) -0.0048(10) -0.0059(11) -0.0133(12)
C24 0.0345(14) 0.0322(13) 0.0196(12) 0.0050(10) -0.0098(11) -0.0124(11)
C25 0.0183(11) 0.0243(11) 0.0169(11) 0.0005(9) -0.0018(9) -0.0090(9)
C26 0.0218(12) 0.0240(12) 0.0315(13) -0.0006(10) -0.0066(10) -0.0046(10)
C27 0.0246(13) 0.0496(16) 0.0234(13) 0.0031(11) -0.0009(10) -0.0201(12)
C28 0.0268(13) 0.0236(12) 0.0271(13) 0.0001(10) -0.0055(10) -0.0129(10)
C29 0.0319(15) 0.0309(14) 0.0266(13) 0.0075(11) -0.0101(11) -0.0120(12)
C30 0.0260(13) 0.0254(12) 0.0170(11) 0.0064(9) -0.0018(9) -0.0057(10)
C31 0.0289(14) 0.0291(13) 0.0254(13) 0.0013(10) 0.0011(11) -0.0056(11)
C32 0.0329(16) 0.0436(17) 0.0433(17) 0.0110(13) 0.0003(13) -0.0182(13)
C33 0.054(2) 0.0345(16) 0.061(2) 0.0113(15) -0.0111(17) -0.0264(15)
C34 0.059(2) 0.0228(14) 0.059(2) -0.0045(14) 0.0019(17) -0.0094(14)
C35 0.0323(15) 0.0300(14) 0.0412(16) -0.0032(12) 0.0073(13) -0.0043(12)
C36 0.0228(13) 0.0244(13) 0.0275(13) 0.0027(10) 0.0005(10) -0.0069(10)
C37 0.0186(12) 0.0256(12) 0.0236(12) 0.0007(9) 0.0058(9) -0.0083(10)
C38 0.0258(13) 0.0233(12) 0.0363(14) -0.0037(11) 0.0025(11) -0.0084(10)
C39 0.0295(14) 0.0434(16) 0.0293(14) -0.0056(12) 0.0003(11) -0.0170(12)
C40 0.0232(13) 0.0426(16) 0.0289(14) 0.0100(12) -0.0024(11) -0.0106(12)
C41 0.0284(14) 0.0261(13) 0.0324(14) 0.0067(11) 0.0019(11) -0.0073(11)
C42 0.0254(13) 0.0245(12) 0.0254(12) -0.0002(10) 0.0031(10) -0.0104(10)
O1S 0.0256(9) 0.0299(9) 0.0318(10) -0.0081(7) -0.0025(7) -0.0150(8)
C1S 0.0238(13) 0.0360(14) 0.0363(15) -0.0057(11) -0.0021(11) -0.0167(11)
C2S 0.0357(15) 0.0450(16) 0.0289(14) -0.0055(12) -0.0040(12) -0.0249(13)
C3S 0.0400(17) 0.0326(15) 0.0484(17) -0.0133(13) -0.0004(14) -0.0198(13)
C4S 0.0301(15) 0.0370(15) 0.0440(17) -0.0156(13) 0.0010(12) -0.0131(12)

loop_
_atom_type_symbol
_atom_type_description
_atom_type_scat_dispersion_real
_atom_type_scat_dispersion_imag
_atom_type_scat_source
C C 0.0033 0.0016 'International Tables Vol C Tables 4.2.6.8 and 6.1.1.4'
H H 0.0000 0.0000 'International Tables Vol C Tables 4.2.6.8 and 6.1.1.4'
N N 0.0061 0.0033 'International Tables Vol C Tables 4.2.6.8 and 6.1.1.4'
O O 0.0106 0.0060 'International Tables Vol C Tables 4.2.6.8 and 6.1.1.4'
La La -0.2871 2.4523 'International Tables Vol C Tables 4.2.6.8 and 6.1.1.4'

loop_
_geom_angle_atom_site_label_1
_geom_angle_atom_site_label_2
_geom_angle_atom_site_label_3
_geom_angle
_geom_angle_site_symmetry_1
_geom_angle_site_symmetry_3
_geom_angle_publ_flag
O1S La1 C29 118.11(7) . . ?
O1S La1 C36 83.55(7) . . ?
C29 La1 C36 118.72(9) . . ?
O1S La1 N1 102.89(6) . . ?
C29 La1 N1 119.25(8) . . ?
C36 La1 N1 108.08(7) . . ?
O1S La1 C12 122.01(6) . . ?
C29 La1 C12 89.73(8) . . ?
C36 La1 C12 128.30(7) . . ?
N1 La1 C12 29.52(6) . . ?
O1S La1 C1 115.33(6) . . ?
C29 La1 C1 123.74(8) . . ?
C36 La1 C1 82.98(7) . . ?
N1 La1 C1 29.20(6) . . ?
C12 La1 C1 46.19(6) . . ?
O1S La1 C30 88.07(7) . . ?
C29 La1 C30 30.27(8) . . ?
C36 La1 C30 122.50(7) . . ?
N1 La1 C30 129.19(6) . . ?
C12 La1 C30 103.99(7) . . ?
C1 La1 C30 148.37(7) . . ?
O1S La1 C37 95.42(6) . . ?
C29 La1 C37 89.60(8) . . ?
C36 La1 C37 29.22(7) . . ?
N1 La1 C37 130.66(6) . . ?
C12 La1 C37 137.30(7) . . ?
C1 La1 C37 101.82(6) . . ?
C30 La1 C37 96.42(7) . . ?
O1S La1 C7 149.54(6) . . ?
C29 La1 C7 78.47(7) . . ?
C36 La1 C7 111.94(7) . . ?
N1 La1 C7 48.18(6) . . ?
C12 La1 C7 28.09(6) . . ?
C1 La1 C7 45.82(6) . . ?
C30 La1 C7 103.43(6) . . ?
C37 La1 C7 110.86(6) . . ?
O1S La1 C6 142.93(6) . . ?
C29 La1 C6 98.15(7) . . ?
C36 La1 C6 85.64(7) . . ?
N1 La1 C6 47.96(6) . . ?
C12 La1 C6 45.91(6) . . ?
C1 La1 C6 27.87(6) . . ?
C30 La1 C6 127.10(6) . . ?
C37 La1 C6 92.06(6) . . ?
C7 La1 C6 27.54(6) . . ?
C1 N1 C12 104.67(17) . . ?
C1 N1 La1 82.51(12) . . ?
C12 N1 La1 80.82(12) . . ?
N1 C1 C6 111.62(19) . . ?
N1 C1 C2 128.90(19) . . ?
C6 C1 C2 119.5(2) . . ?
N1 C1 La1 68.29(11) . . ?
C6 C1 La1 83.13(12) . . ?
C2 C1 La1 115.71(14) . . ?
C3 C2 C1 116.03(19) . . ?
C3 C2 C13 122.18(19) . . ?
C1 C2 C13 121.77(19) . . ?
C2 C3 C4 124.9(2) . . ?
C2 C3 H3A 117.5 . . ?
C4 C3 H3A 117.5 . . ?
C5 C4 C3 118.2(2) . . ?
C5 C4 C17 122.44(19) . . ?
C3 C4 C17 119.29(19) . . ?
C4 C5 C6 119.4(2) . . ?
C4 C5 H5A 120.3 . . ?
C6 C5 H5A 120.3 . . ?
C5 C6 C1 121.8(2) . . ?
C5 C6 C7 132.1(2) . . ?
C1 C6 C7 106.10(19) . . ?
C5 C6 La1 120.40(14) . . ?
C1 C6 La1 69.00(12) . . ?
C7 C6 La1 76.01(12) . . ?
C8 C7 C12 122.1(2) . . ?
C8 C7 C6 132.3(2) . . ?
C12 C7 C6 105.54(18) . . ?
C8 C7 La1 121.73(14) . . ?
C12 C7 La1 67.65(12) . . ?
C6 C7 La1 76.45(12) . . ?
C9 C8 C7 119.4(2) . . ?
C9 C8 H8A 120.3 . . ?
C7 C8 H8A 120.3 . . ?
C8 C9 C10 118.0(2) . . ?
C8 C9 C21 122.6(2) . . ?
C10 C9 C21 119.4(2) . . ?
C11 C10 C9 125.4(2) . . ?
C11 C10 H10A 117.3 . . ?
C9 C10 H10A 117.3 . . ?
C10 C11 C12 115.7(2) . . ?
C10 C11 C25 122.2(2) . . ?
C12 C11 C25 121.82(19) . . ?
N1 C12 C7 111.77(19) . . ?
N1 C12 C11 128.9(2) . . ?
C7 C12 C11 119.29(19) . . ?
N1 C12 La1 69.65(11) . . ?
C7 C12 La1 84.26(13) . . ?
C11 C12 La1 113.44(14) . . ?
C16 C13 C2 112.08(18) . . ?
C16 C13 C14 108.45(19) . . ?
C2 C13 C14 108.02(18) . . ?
C16 C13 C15 108.25(19) . . ?
C2 C13 C15 110.00(18) . . ?
C14 C13 C15 110.03(19) . . ?
C13 C14 H14A 109.5 . . ?
C13 C14 H14B 109.5 . . ?
H14A C14 H14B 109.5 . . ?
C13 C14 H14C 109.5 . . ?
H14A C14 H14C 109.5 . . ?
H14B C14 H14C 109.5 . . ?
C13 C15 H15A 109.5 . . ?
C13 C15 H15B 109.5 . . ?
H15A C15 H15B 109.5 . . ?
C13 C15 H15C 109.5 . . ?
H15A C15 H15C 109.5 . . ?
H15B C15 H15C 109.5 . . ?
C13 C16 H16A 109.5 . . ?
C13 C16 H16B 109.5 . . ?
H16A C16 H16B 109.5 . . ?
C13 C16 H16C 109.5 . . ?
H16A C16 H16C 109.5 . . ?
H16B C16 H16C 109.5 . . ?
C20 C17 C19 108.8(2) . . ?
C20 C17 C18 108.5(2) . . ?
C19 C17 C18 109.1(2) . . ?
C20 C17 C4 111.59(19) . . ?
C19 C17 C4 109.67(19) . . ?
C18 C17 C4 109.11(19) . . ?
C17 C18 H18A 109.5 . . ?
C17 C18 H18B 109.5 . . ?
H18A C18 H18B 109.5 . . ?
C17 C18 H18C 109.5 . . ?
H18A C18 H18C 109.5 . . ?
H18B C18 H18C 109.5 . . ?
C17 C19 H19A 109.5 . . ?
C17 C19 H19B 109.5 . . ?
H19A C19 H19B 109.5 . . ?
C17 C19 H19C 109.5 . . ?
H19A C19 H19C 109.5 . . ?
H19B C19 H19C 109.5 . . ?
C17 C20 H20A 109.5 . . ?
C17 C20 H20B 109.5 . . ?
H20A C20 H20B 109.5 . . ?
C17 C20 H20C 109.5 . . ?
H20A C20 H20C 109.5 . . ?
H20B C20 H20C 109.5 . . ?
C9 C21 C22 112.2(2) . . ?
C9 C21 C23 109.60(19) . . ?
C22 C21 C23 107.5(2) . . ?
C9 C21 C24 109.19(19) . . ?
C22 C21 C24 108.7(2) . . ?
C23 C21 C24 109.7(2) . . ?
C21 C22 H22A 109.5 . . ?
C21 C22 H22B 109.5 . . ?
H22A C22 H22B 109.5 . . ?
C21 C22 H22C 109.5 . . ?
H22A C22 H22C 109.5 . . ?
H22B C22 H22C 109.5 . . ?
C21 C23 H23A 109.5 . . ?
C21 C23 H23B 109.5 . . ?
H23A C23 H23B 109.5 . . ?
C21 C23 H23C 109.5 . . ?
H23A C23 H23C 109.5 . . ?
H23B C23 H23C 109.5 . . ?
C21 C24 H24A 109.5 . . ?
C21 C24 H24B 109.5 . . ?
H24A C24 H24B 109.5 . . ?
C21 C24 H24C 109.5 . . ?
H24A C24 H24C 109.5 . . ?
H24B C24 H24C 109.5 . . ?
C27 C25 C28 108.0(2) . . ?
C27 C25 C11 112.40(19) . . ?
C28 C25 C11 111.50(19) . . ?
C27 C25 C26 108.6(2) . . ?
C28 C25 C26 108.13(19) . . ?
C11 C25 C26 108.06(18) . . ?
C25 C26 H26A 109.5 . . ?
C25 C26 H26B 109.5 . . ?
H26A C26 H26B 109.5 . . ?
C25 C26 H26C 109.5 . . ?
H26A C26 H26C 109.5 . . ?
H26B C26 H26C 109.5 . . ?
C25 C27 H27A 109.5 . . ?
C25 C27 H27B 109.5 . . ?
H27A C27 H27B 109.5 . . ?
C25 C27 H27C 109.5 . . ?
H27A C27 H27C 109.5 . . ?
H27B C27 H27C 109.5 . . ?
C25 C28 H28A 109.5 . . ?
C25 C28 H28B 109.5 . . ?
H28A C28 H28B 109.5 . . ?
C25 C28 H28C 109.5 . . ?
H28A C28 H28C 109.5 . . ?
H28B C28 H28C 109.5 . . ?
C30 C29 La1 85.65(15) . . ?
C30 C29 H29A 117(2) . . ?
La1 C29 H29A 113(2) . . ?
C30 C29 H29B 116(2) . . ?
La1 C29 H29B 107.9(19) . . ?
H29A C29 H29B 114(3) . . ?
C31 C30 C35 115.4(2) . . ?
C31 C30 C29 121.2(2) . . ?
C35 C30 C29 122.6(3) . . ?
C31 C30 La1 95.45(15) . . ?
C35 C30 La1 102.71(17) . . ?
C29 C30 La1 64.08(13) . . ?
C32 C31 C30 121.9(3) . . ?
C32 C31 H31A 119.0 . . ?
C30 C31 H31A 119.0 . . ?
C33 C32 C31 121.1(3) . . ?
C33 C32 H32A 119.5 . . ?
C31 C32 H32A 119.5 . . ?
C32 C33 C34 118.3(3) . . ?
C32 C33 H33A 120.9 . . ?
C34 C33 H33A 120.9 . . ?
C35 C34 C33 121.7(3) . . ?
C35 C34 H34A 119.1 . . ?
C33 C34 H34A 119.1 . . ?
C34 C35 C30 121.5(3) . . ?
C34 C35 H35A 119.2 . . ?
C30 C35 H35A 119.2 . . ?
C37 C36 La1 90.00(15) . . ?
C37 C36 H36A 122.0(17) . . ?
La1 C36 H36A 113.0(18) . . ?
C37 C36 H36B 113.1(16) . . ?
La1 C36 H36B 102.2(16) . . ?
H36A C36 H36B 113(2) . . ?
C38 C37 C42 115.4(2) . . ?
C38 C37 C36 121.3(2) . . ?
C42 C37 C36 123.0(2) . . ?
C38 C37 La1 87.90(15) . . ?
C42 C37 La1 117.69(16) . . ?
C36 C37 La1 60.78(13) . . ?
C39 C38 C37 121.9(2) . . ?
C39 C38 H38A 119.0 . . ?
C37 C38 H38A 119.0 . . ?
C40 C39 C38 120.9(3) . . ?
C40 C39 H39A 119.6 . . ?
C38 C39 H39A 119.6 . . ?
C39 C40 C41 118.7(2) . . ?
C39 C40 H40A 120.7 . . ?
C41 C40 H40A 120.7 . . ?
C42 C41 C40 121.2(2) . . ?
C42 C41 H41A 119.4 . . ?
C40 C41 H41A 119.4 . . ?
C41 C42 C37 121.9(2) . . ?
C41 C42 H42A 119.0 . . ?
C37 C42 H42A 119.0 . . ?
C1S O1S C4S 108.97(18) . . ?
C1S O1S La1 129.67(14) . . ?
C4S O1S La1 121.35(15) . . ?
O1S C1S C2S 104.8(2) . . ?
O1S C1S H1SA 110.8 . . ?
C2S C1S H1SA 110.8 . . ?
O1S C1S H1SB 110.8 . . ?
C2S C1S H1SB 110.8 . . ?
H1SA C1S H1SB 108.9 . . ?
C3S C2S C1S 101.9(2) . . ?
C3S C2S H2SA 111.4 . . ?
C1S C2S H2SA 111.4 . . ?
C3S C2S H2SB 111.4 . . ?
C1S C2S H2SB 111.4 . . ?
H2SA C2S H2SB 109.2 . . ?
C4S C3S C2S 102.0(2) . . ?
C4S C3S H3SA 111.4 . . ?
C2S C3S H3SA 111.4 . . ?
C4S C3S H3SB 111.4 . . ?
C2S C3S H3SB 111.4 . . ?
H3SA C3S H3SB 109.2 . . ?
O1S C4S C3S 105.4(2) . . ?
O1S C4S H4SA 110.7 . . ?
C3S C4S H4SA 110.7 . . ?
O1S C4S H4SB 110.7 . . ?
C3S C4S H4SB 110.7 . . ?
H4SA C4S H4SB 108.8 . . ?

loop_
_geom_bond_atom_site_label_1
_geom_bond_atom_site_label_2
_geom_bond_distance
_geom_bond_site_symmetry_2
_geom_bond_publ_flag
La1 O1S 2.5479(16) . ?
La1 C29 2.566(3) . ?
La1 C36 2.583(3) . ?
La1 N1 2.6623(18) . ?
La1 C12 2.803(2) . ?
La1 C1 2.841(2) . ?
La1 C30 2.844(2) . ?
La1 C37 2.959(2) . ?
La1 C7 3.016(2) . ?
La1 C6 3.021(2) . ?
N1 C1 1.398(3) . ?
N1 C12 1.399(3) . ?
C1 C6 1.423(3) . ?
C1 C2 1.430(3) . ?
C2 C3 1.384(3) . ?
C2 C13 1.534(3) . ?
C3 C4 1.422(3) . ?
C3 H3A 0.9500 . ?
C4 C5 1.374(3) . ?
C4 C17 1.537(3) . ?
C5 C6 1.404(3) . ?
C5 H5A 0.9500 . ?
C6 C7 1.437(3) . ?
C7 C8 1.400(3) . ?
C7 C12 1.427(3) . ?
C8 C9 1.375(3) . ?
C8 H8A 0.9500 . ?
C9 C10 1.424(3) . ?
C9 C21 1.530(3) . ?
C10 C11 1.383(3) . ?
C10 H10A 0.9500 . ?
C11 C12 1.434(3) . ?
C11 C25 1.538(3) . ?
C13 C16 1.530(3) . ?
C13 C14 1.533(3) . ?
C13 C15 1.537(3) . ?
C14 H14A 0.9800 . ?
C14 H14B 0.9800 . ?
C14 H14C 0.9800 . ?
C15 H15A 0.9800 . ?
C15 H15B 0.9800 . ?
C15 H15C 0.9800 . ?
C16 H16A 0.9800 . ?
C16 H16B 0.9800 . ?
C16 H16C 0.9800 . ?
C17 C20 1.527(3) . ?
C17 C19 1.534(3) . ?
C17 C18 1.535(3) . ?
C18 H18A 0.9800 . ?
C18 H18B 0.9800 . ?
C18 H18C 0.9800 . ?
C19 H19A 0.9800 . ?
C19 H19B 0.9800 . ?
C19 H19C 0.9800 . ?
C20 H20A 0.9800 . ?
C20 H20B 0.9800 . ?
C20 H20C 0.9800 . ?
C21 C22 1.533(3) . ?
C21 C23 1.539(4) . ?
C21 C24 1.539(3) . ?
C22 H22A 0.9800 . ?
C22 H22B 0.9800 . ?
C22 H22C 0.9800 . ?
C23 H23A 0.9800 . ?
C23 H23B 0.9800 . ?
C23 H23C 0.9800 . ?
C24 H24A 0.9800 . ?
C24 H24B 0.9800 . ?
C24 H24C 0.9800 . ?
C25 C27 1.531(3) . ?
C25 C28 1.534(3) . ?
C25 C26 1.540(3) . ?
C26 H26A 0.9800 . ?
C26 H26B 0.9800 . ?
C26 H26C 0.9800 . ?
C27 H27A 0.9800 . ?
C27 H27B 0.9800 . ?
C27 H27C 0.9800 . ?
C28 H28A 0.9800 . ?
C28 H28B 0.9800 . ?
C28 H28C 0.9800 . ?
C29 C30 1.438(4) . ?
C29 H29A 0.92(3) . ?
C29 H29B 1.01(4) . ?
C30 C31 1.401(4) . ?
C30 C35 1.417(4) . ?
C31 C32 1.396(4) . ?
C31 H31A 0.9500 . ?
C32 C33 1.365(4) . ?
C32 H32A 0.9500 . ?
C33 C34 1.377(5) . ?
C33 H33A 0.9500 . ?
C34 C35 1.377(4) . ?
C34 H34A 0.9500 . ?
C35 H35A 0.9500 . ?
C36 C37 1.445(3) . ?
C36 H36A 0.88(3) . ?
C36 H36B 1.03(3) . ?
C37 C38 1.413(4) . ?
C37 C42 1.420(3) . ?
C38 C39 1.386(4) . ?
C38 H38A 0.9500 . ?
C39 C40 1.374(4) . ?
C39 H39A 0.9500 . ?
C40 C41 1.390(4) . ?
C40 H40A 0.9500 . ?
C41 C42 1.369(4) . ?
C41 H41A 0.9500 . ?
C42 H42A 0.9500 . ?
O1S C1S 1.461(3) . ?
O1S C4S 1.462(3) . ?
C1S C2S 1.517(4) . ?
C1S H1SA 0.9900 . ?
C1S H1SB 0.9900 . ?
C2S C3S 1.519(4) . ?
C2S H2SA 0.9900 . ?
C2S H2SB 0.9900 . ?
C3S C4S 1.505(4) . ?
C3S H3SA 0.9900 . ?
C3S H3SB 0.9900 . ?
C4S H4SA 0.9900 . ?
C4S H4SB 0.9900 . ?
